data_7125370
loop_
_publ_author_name
'Sharma, Kamna'
'Gupta, Sandeep K.'
'Borah, Aditya'
'Murugavel, Ramaswamy'

_publ_section_title
;
 Hitherto unknown eight-connected frameworks formed from
 A<sub>4</sub>B<sub>4</sub>O<sub>12</sub> metal organophosphate
 heterocubanes.
;
_journal_issue 55
_journal_name_full 'Chemical communications (Cambridge, England)'
_journal_page_first 7994
_journal_page_last 7997
_journal_paper_doi 10.1039/c9cc01893j
_journal_volume 55
_journal_year 2019
_chemical_formula_sum 'C56 H96 N4 O20 P4 S4 Zn4'
_chemical_formula_weight 1658.96
_space_group_crystal_system orthorhombic
_space_group_IT_number 45
_space_group_name_Hall 'I 2 -2c'
_space_group_name_H-M_alt 'I b a 2'
_atom_sites_solution_hydrogens mixed
_audit_creation_method SHELXL-2014/7
_audit_update_record
;
2019-05-22 deposited with the CCDC.	2019-06-12 downloaded from the CCDC.
;
_cell_angle_alpha 90
_cell_angle_beta 90
_cell_angle_gamma 90
_cell_formula_units_Z 4
_cell_length_a 21.231(8)
_cell_length_b 21.328(8)
_cell_length_c 20.064(7)
_cell_measurement_temperature 100(2)
_cell_volume 9085(6)
_computing_structure_refinement 'SHELXL-2014/7 (Sheldrick, 2014)'
_diffrn_ambient_temperature 100(2)
_diffrn_measured_fraction_theta_full 0.996
_diffrn_measured_fraction_theta_max 0.996
_diffrn_radiation_type MoK\a
_diffrn_radiation_wavelength 0.71075
_diffrn_reflns_av_R_equivalents 0.0596
_diffrn_reflns_av_unetI/netI 0.0440
_diffrn_reflns_Laue_measured_fraction_full 0.996
_diffrn_reflns_Laue_measured_fraction_max 0.996
_diffrn_reflns_limit_h_max 25
_diffrn_reflns_limit_h_min -25
_diffrn_reflns_limit_k_max 25
_diffrn_reflns_limit_k_min -25
_diffrn_reflns_limit_l_max 23
_diffrn_reflns_limit_l_min -16
_diffrn_reflns_number 34447
_diffrn_reflns_point_group_measured_fraction_full 0.997
_diffrn_reflns_point_group_measured_fraction_max 0.997
_diffrn_reflns_theta_full 24.995
_diffrn_reflns_theta_max 24.995
_diffrn_reflns_theta_min 3.022
_exptl_absorpt_coefficient_mu 1.261
_exptl_crystal_density_diffrn 1.213
_exptl_crystal_F_000 3456
_exptl_crystal_size_max 0.350
_exptl_crystal_size_mid 0.150
_exptl_crystal_size_min 0.100
_refine_diff_density_max 1.009
_refine_diff_density_min -0.731
_refine_diff_density_rms 0.125
_refine_ls_abs_structure_details
;
 Flack x determined using 1589 quotients [(I+)-(I-)]/[(I+)+(I-)]
 (Parsons, Flack and Wagner, Acta Cryst. B69 (2013) 249-259).
;
_refine_ls_abs_structure_Flack -0.007(13)
_refine_ls_extinction_method none
_refine_ls_goodness_of_fit_ref 1.092
_refine_ls_hydrogen_treatment constr
_refine_ls_matrix_type full
_refine_ls_number_parameters 444
_refine_ls_number_reflns 6093
_refine_ls_number_restraints 101
_refine_ls_restrained_S_all 1.087
_refine_ls_R_factor_all 0.0741
_refine_ls_R_factor_gt 0.0726
_refine_ls_shift/su_max 0.000
_refine_ls_shift/su_mean 0.000
_refine_ls_structure_factor_coef Fsqd
_refine_ls_weighting_details 'w=1/[\s^2^(Fo^2^)+(0.0525P)^2^+153.9310P] where P=(Fo^2^+2Fc^2^)/3'
_refine_ls_weighting_scheme calc
_refine_ls_wR_factor_gt 0.1700
_refine_ls_wR_factor_ref 0.1710
_reflns_Friedel_coverage 0.938
_reflns_Friedel_fraction_full 0.997
_reflns_Friedel_fraction_max 0.997
_reflns_number_gt 5948
_reflns_number_total 6093
_reflns_threshold_expression 'I > 2\s(I)'
_cod_data_source_file c9cc01893j2.cif
_cod_data_source_block shelx
_cod_database_code 7125370
_shelx_shelxl_version_number 2014/7
_shelx_space_group_comment
;
The symmetry employed for this shelxl refinement is uniquely defined
by the following loop, which should always be used as a source of
symmetry information in preference to the above space-group names.
They are only intended as comments.
;
_shelx_estimated_absorpt_t_min 0.667
_shelx_estimated_absorpt_t_max 0.884

loop_
_space_group_symop_operation_xyz
'x, y, z'
'-x, -y, z'
'-x, y, z+1/2'
'x, -y, z+1/2'
'x+1/2, y+1/2, z+1/2'
'-x+1/2, -y+1/2, z+1/2'
'-x+1/2, y+1/2, z+1'
'x+1/2, -y+1/2, z+1'

loop_
_atom_site_label
_atom_site_type_symbol
_atom_site_fract_x
_atom_site_fract_y
_atom_site_fract_z
_atom_site_U_iso_or_equiv
_atom_site_adp_type
_atom_site_occupancy
_atom_site_site_symmetry_order
_atom_site_calc_flag
_atom_site_refinement_flags_posn
_atom_site_refinement_flags_adp
_atom_site_refinement_flags_occupancy
_atom_site_disorder_assembly
_atom_site_disorder_group
C1 C 0.4886(6) 0.7294(6) 0.3958(7) 0.032(3) Uani 1 1 d . . . . .
C2 C 0.4323(7) 0.7618(7) 0.3908(7) 0.043(4) Uani 1 1 d . U . . .
C3 C 0.4343(10) 0.8256(8) 0.3755(8) 0.062(5) Uani 1 1 d . U . . .
H3 H 0.3964 0.8490 0.3725 0.075 Uiso 1 1 calc R U . . .
C4 C 0.4945(12) 0.8562(6) 0.3643(9) 0.077(6) Uani 1 1 d D U . . .
C5 C 0.5447(10) 0.8221(7) 0.3670(12) 0.087(7) Uani 1 1 d . U . . .
H5 H 0.5838 0.8412 0.3562 0.104 Uiso 1 1 calc R U . . .
C6 C 0.5452(8) 0.7566(6) 0.3854(11) 0.067(6) Uani 1 1 d . . . . .
C10 C 0.6047(11) 0.7221(10) 0.4028(13) 0.094(7) Uani 1 1 d . U . . .
H10 H 0.5878 0.6814 0.4199 0.112 Uiso 1 1 calc R U . . .
C11 C 0.6443(10) 0.7010(10) 0.3465(11) 0.089(7) Uani 1 1 d . U . . .
H11A H 0.6172 0.6870 0.3098 0.134 Uiso 1 1 calc R U . . .
H11B H 0.6711 0.6662 0.3611 0.134 Uiso 1 1 calc R U . . .
H11C H 0.6708 0.7358 0.3313 0.134 Uiso 1 1 calc R U . . .
C12 C 0.6419(9) 0.7458(9) 0.4629(10) 0.073(5) Uani 1 1 d . U . . .
H12A H 0.6746 0.7152 0.4745 0.110 Uiso 1 1 calc R U . . .
H12B H 0.6134 0.7514 0.5008 0.110 Uiso 1 1 calc R U . . .
H12C H 0.6617 0.7860 0.4518 0.110 Uiso 1 1 calc R U . . .
C13 C 0.7322(3) 0.5045(3) 0.1651(5) 0.029(3) Uani 1 1 d G . . . .
C14 C 0.7594(3) 0.4468(3) 0.1796(4) 0.027(3) Uani 1 1 d G . . . .
C15 C 0.8237(4) 0.4427(3) 0.1918(5) 0.047(4) Uani 1 1 d G . . . .
H15 H 0.8422 0.4032 0.2018 0.056 Uiso 1 1 calc R U . . .
C16 C 0.8608(3) 0.4963(4) 0.1896(5) 0.050(4) Uani 1 1 d G . . . .
C17 C 0.8337(3) 0.5540(3) 0.1750(5) 0.047(4) Uani 1 1 d G . . . .
H17 H 0.8591 0.5906 0.1735 0.057 Uiso 1 1 calc R U . . .
C18 C 0.7694(4) 0.5581(3) 0.1628(5) 0.040(3) Uani 1 1 d G . . . .
C19 C 0.7189(7) 0.3886(6) 0.1742(9) 0.049(4) Uani 1 1 d . . . . .
H19 H 0.6759 0.4009 0.1586 0.058 Uiso 1 1 calc R U . . .
C20 C 0.7466(9) 0.3416(8) 0.1253(11) 0.072(6) Uani 1 1 d . . . . .
H20A H 0.7916 0.3500 0.1195 0.108 Uiso 1 1 calc R U . . .
H20B H 0.7251 0.3455 0.0823 0.108 Uiso 1 1 calc R U . . .
H20C H 0.7408 0.2990 0.1427 0.108 Uiso 1 1 calc R U . . .
C21 C 0.7140(8) 0.3625(7) 0.2463(8) 0.050(4) Uani 1 1 d . . . . .
H21A H 0.7370 0.3228 0.2493 0.076 Uiso 1 1 calc R U . . .
H21B H 0.6696 0.3555 0.2575 0.076 Uiso 1 1 calc R U . . .
H21C H 0.7322 0.3928 0.2775 0.076 Uiso 1 1 calc R U . . .
C22 C 0.7395(7) 0.6228(7) 0.1452(8) 0.048(4) Uani 1 1 d D . . . .
H22 H 0.6958 0.6158 0.1283 0.057 Uiso 1 1 calc R U . . .
C23 C 0.7364(9) 0.6624(6) 0.2061(10) 0.067(5) Uani 1 1 d . . . . .
H23A H 0.7193 0.6377 0.2431 0.101 Uiso 1 1 calc R U . . .
H23B H 0.7090 0.6985 0.1978 0.101 Uiso 1 1 calc R U . . .
H23C H 0.7787 0.6771 0.2176 0.101 Uiso 1 1 calc R U . . .
C24 C 0.7787(9) 0.6577(8) 0.0902(11) 0.079(7) Uani 1 1 d D . . . .
H24A H 0.7808 0.6316 0.0501 0.119 Uiso 1 1 calc R U . . .
H24B H 0.7584 0.6977 0.0795 0.119 Uiso 1 1 calc R U . . .
H24C H 0.8214 0.6655 0.1068 0.119 Uiso 1 1 calc R U . . .
C25 C 0.5926(8) 0.4509(7) 0.5145(7) 0.042(4) Uani 1 1 d . . . . .
H25A H 0.5871 0.4411 0.5619 0.064 Uiso 1 1 calc R U . . .
H25B H 0.6046 0.4128 0.4904 0.064 Uiso 1 1 calc R U . . .
H25C H 0.5529 0.4671 0.4964 0.064 Uiso 1 1 calc R U . . .
C26 C 0.6128(8) 0.5782(6) 0.5296(7) 0.038(4) Uani 1 1 d . . . . .
H26A H 0.5707 0.5779 0.5096 0.057 Uiso 1 1 calc R U . . .
H26B H 0.6357 0.6155 0.5146 0.057 Uiso 1 1 calc R U . . .
H26C H 0.6090 0.5790 0.5783 0.057 Uiso 1 1 calc R U . . .
C27 C 0.5583(9) 0.7418(10) 0.1735(11) 0.077(6) Uani 1 1 d . . . . .
H27A H 0.5710 0.7860 0.1738 0.115 Uiso 1 1 calc R U . . .
H27B H 0.5581 0.7256 0.2193 0.115 Uiso 1 1 calc R U . . .
H27C H 0.5882 0.7175 0.1467 0.115 Uiso 1 1 calc R U . . .
C28 C 0.4410(12) 0.7655(8) 0.2103(9) 0.092(8) Uani 1 1 d D . . . .
H28A H 0.4285 0.7308 0.2394 0.138 Uiso 1 1 calc R U . . .
H28B H 0.4032 0.7871 0.1940 0.138 Uiso 1 1 calc R U . . .
H28C H 0.4672 0.7950 0.2353 0.138 Uiso 1 1 calc R U . . .
N2 N 0.9257(5) 0.4931(6) 0.2077(8) 0.053(3) Uani 1 1 d . . . . .
H2A H 0.9286 0.4975 0.2520 0.063 Uiso 1 1 d R U . . .
H2B H 0.9427 0.4560 0.1975 0.063 Uiso 1 1 d R U . . .
O1 O 0.4851(4) 0.6654(4) 0.4141(4) 0.030(2) Uani 1 1 d . . . . .
O2 O 0.4989(4) 0.6389(3) 0.2928(4) 0.032(2) Uani 1 1 d . . . . .
O3 O 0.5371(4) 0.5652(4) 0.3862(4) 0.030(2) Uani 1 1 d . . . . .
O4 O 0.5790(4) 0.4203(3) 0.3641(4) 0.0257(17) Uani 1 1 d . . . . .
O5 O 0.6679(4) 0.5109(3) 0.1517(4) 0.0228(18) Uani 1 1 d . . . . .
O6 O 0.6408(4) 0.5263(4) 0.2732(5) 0.037(2) Uani 1 1 d . . . . .
O7 O 0.5755(5) 0.5738(4) 0.1815(4) 0.034(2) Uani 1 1 d . . . . .
O8 O 0.5730(4) 0.4589(4) 0.1982(5) 0.037(2) Uani 1 1 d . . . . .
O9 O 0.6639(4) 0.5178(4) 0.4311(5) 0.035(2) Uani 1 1 d . . . . .
O10 O 0.4676(5) 0.6670(4) 0.1407(5) 0.044(3) Uani 1 1 d . . . . .
P1 P 0.48547(15) 0.60984(13) 0.35963(19) 0.0262(7) Uani 1 1 d . . . . .
P2 P 0.61157(14) 0.51740(13) 0.20478(18) 0.0232(6) Uani 1 1 d . . . . .
S1 S 0.65431(16) 0.51008(14) 0.50498(17) 0.0308(7) Uani 1 1 d . . . . .
S2 S 0.48511(16) 0.73513(14) 0.14029(18) 0.0345(8) Uani 1 1 d D . . . .
Zn1 Zn 0.60086(6) 0.50837(5) 0.35706(8) 0.0224(3) Uani 1 1 d . . . . .
Zn2 Zn 0.49258(6) 0.60106(5) 0.20572(8) 0.0236(3) Uani 1 1 d . . . . .
C7 C 0.3731(12) 0.7235(17) 0.4229(12) 0.030(7) Uani 0.52(3) 1 d D U P A 1
H0AA H 0.3742 0.6797 0.4049 0.036 Uiso 0.52(3) 1 calc R U P A 1
C9 C 0.3087(14) 0.7526(17) 0.4037(18) 0.068(7) Uani 0.52(3) 1 d D U P A 1
H2AA H 0.3052 0.7547 0.3550 0.103 Uiso 0.52(3) 1 calc R U P A 1
H2AB H 0.2746 0.7266 0.4216 0.103 Uiso 0.52(3) 1 calc R U P A 1
H2AC H 0.3057 0.7950 0.4223 0.103 Uiso 0.52(3) 1 calc R U P A 1
C8 C 0.3803(15) 0.7195(16) 0.5001(12) 0.052(9) Uani 0.52(3) 1 d D U P A 1
H1AA H 0.4214 0.7012 0.5111 0.079 Uiso 0.52(3) 1 calc R U P A 1
H1AB H 0.3468 0.6931 0.5185 0.079 Uiso 0.52(3) 1 calc R U P A 1
H1AC H 0.3773 0.7617 0.5193 0.079 Uiso 0.52(3) 1 calc R U P A 1
C9A C 0.3177(16) 0.7773(17) 0.359(2) 0.068(7) Uani 0.48(3) 1 d D U P A 2
H2AD H 0.2936 0.8020 0.3908 0.103 Uiso 0.48(3) 1 calc R U P A 2
H2AE H 0.2894 0.7479 0.3358 0.103 Uiso 0.48(3) 1 calc R U P A 2
H2AF H 0.3370 0.8053 0.3257 0.103 Uiso 0.48(3) 1 calc R U P A 2
C7A C 0.3701(15) 0.7400(18) 0.396(2) 0.046(11) Uani 0.48(3) 1 d D U P A 2
H0AB H 0.3707 0.6980 0.3734 0.055 Uiso 0.48(3) 1 calc R U P A 2
C8A C 0.351(2) 0.726(2) 0.469(2) 0.079(14) Uani 0.48(3) 1 d D U P A 2
H1AD H 0.3550 0.6812 0.4774 0.119 Uiso 0.48(3) 1 calc R U P A 2
H1AE H 0.3075 0.7394 0.4760 0.119 Uiso 0.48(3) 1 calc R U P A 2
H1AF H 0.3790 0.7494 0.4988 0.119 Uiso 0.48(3) 1 calc R U P A 2
N1 N 0.4769(13) 0.9170(7) 0.3396(12) 0.035(4) Uani 0.58(3) 1 d D U P B 1
H1A H 0.4642 0.9160 0.2978 0.042 Uiso 0.58(3) 1 d R U P B 1
H1B H 0.4461 0.9314 0.3649 0.042 Uiso 0.58(3) 1 d R U P B 1
N1A N 0.5084(18) 0.9186(9) 0.3431(17) 0.035(4) Uani 0.42(3) 1 d D U P B 2
H1AG H 0.4725 0.9392 0.3367 0.042 Uiso 0.42(3) 1 d R U P B 2
H1AH H 0.5301 0.9371 0.3758 0.042 Uiso 0.42(3) 1 d R U P B 2

loop_
_atom_site_aniso_label
_atom_site_aniso_U_11
_atom_site_aniso_U_22
_atom_site_aniso_U_33
_atom_site_aniso_U_23
_atom_site_aniso_U_13
_atom_site_aniso_U_12
C1 0.037(8) 0.032(6) 0.028(7) -0.010(6) 0.005(6) 0.002(6)
C2 0.037(8) 0.049(8) 0.042(8) -0.025(7) -0.016(7) 0.005(6)
C3 0.101(15) 0.053(9) 0.033(9) -0.014(7) -0.013(9) 0.031(10)
C4 0.14(2) 0.042(9) 0.046(11) -0.005(9) 0.017(13) 0.028(11)
C5 0.083(13) 0.046(9) 0.13(2) -0.047(12) 0.054(14) -0.029(9)
C6 0.048(10) 0.025(7) 0.129(18) -0.017(9) 0.022(11) -0.011(6)
C10 0.089(11) 0.070(10) 0.122(12) -0.031(9) 0.010(10) 0.017(9)
C11 0.079(10) 0.103(10) 0.085(11) -0.009(9) -0.003(9) -0.001(9)
C12 0.073(10) 0.072(9) 0.076(10) 0.008(8) 0.004(9) -0.003(8)
C13 0.022(6) 0.031(6) 0.034(7) -0.013(5) 0.005(6) -0.011(5)
C14 0.031(7) 0.026(6) 0.024(6) -0.008(5) 0.007(5) 0.001(5)
C15 0.040(8) 0.046(8) 0.055(10) 0.007(7) 0.022(7) 0.023(6)
C16 0.036(8) 0.046(8) 0.069(12) 0.008(8) 0.007(8) -0.005(6)
C17 0.036(8) 0.058(9) 0.048(9) -0.008(7) 0.001(7) -0.020(7)
C18 0.019(7) 0.045(7) 0.057(10) 0.012(7) 0.002(6) -0.013(6)
C19 0.039(8) 0.035(7) 0.071(11) -0.005(7) 0.021(8) 0.014(6)
C20 0.071(13) 0.053(10) 0.093(15) -0.015(10) -0.013(11) -0.006(9)
C21 0.053(10) 0.047(9) 0.051(10) 0.008(7) -0.011(8) -0.005(7)
C22 0.043(9) 0.042(8) 0.059(10) -0.005(8) 0.009(8) 0.006(6)
C23 0.081(13) 0.040(8) 0.081(13) 0.013(10) 0.034(12) 0.017(8)
C24 0.058(12) 0.037(9) 0.14(2) -0.002(11) -0.009(13) 0.003(8)
C25 0.061(10) 0.048(9) 0.018(7) 0.005(7) -0.006(7) 0.001(7)
C26 0.061(10) 0.027(7) 0.027(7) 0.009(5) 0.000(7) -0.001(6)
C27 0.060(12) 0.094(14) 0.077(13) 0.024(11) -0.003(11) -0.013(11)
C28 0.17(2) 0.052(10) 0.049(11) 0.024(10) 0.016(15) 0.009(12)
N2 0.030(6) 0.077(8) 0.051(8) -0.002(7) 0.001(7) 0.004(6)
O1 0.041(6) 0.024(4) 0.025(5) -0.012(4) -0.008(4) 0.006(4)
O2 0.052(6) 0.022(4) 0.021(5) -0.006(4) 0.008(4) -0.010(3)
O3 0.028(5) 0.026(4) 0.037(5) -0.011(4) 0.001(4) -0.001(4)
O4 0.033(4) 0.021(3) 0.023(4) 0.001(4) -0.002(4) 0.006(3)
O5 0.018(4) 0.028(4) 0.022(4) 0.009(3) 0.006(4) 0.000(3)
O6 0.037(5) 0.044(5) 0.028(5) -0.004(4) 0.007(5) -0.001(4)
O7 0.040(5) 0.031(4) 0.031(5) 0.001(4) -0.010(4) -0.004(4)
O8 0.030(5) 0.041(5) 0.038(6) 0.003(5) 0.003(5) -0.013(4)
O9 0.030(5) 0.045(5) 0.030(5) 0.006(4) 0.000(4) -0.001(4)
O10 0.071(7) 0.025(4) 0.037(6) 0.009(4) -0.029(5) -0.002(4)
P1 0.0292(17) 0.0272(14) 0.0221(16) -0.0022(15) -0.0031(17) 0.0026(12)
P2 0.0231(14) 0.0267(14) 0.0198(15) 0.0011(15) 0.0018(15) -0.0016(11)
S1 0.0317(17) 0.0326(16) 0.0282(17) 0.0033(14) -0.0020(15) 0.0020(13)
S2 0.039(2) 0.0308(15) 0.0335(18) 0.0068(14) -0.0052(16) -0.0046(13)
Zn1 0.0205(6) 0.0280(6) 0.0188(6) 0.0008(7) -0.0004(6) 0.0013(5)
Zn2 0.0266(7) 0.0219(6) 0.0224(7) 0.0006(6) -0.0058(7) -0.0026(5)
C7 0.021(13) 0.04(2) 0.025(19) 0.002(15) -0.006(13) 0.000(13)
C9 0.052(11) 0.064(13) 0.090(16) -0.009(12) -0.001(13) 0.007(10)
C8 0.051(17) 0.049(15) 0.057(18) -0.004(14) 0.012(15) -0.002(13)
C9A 0.052(11) 0.064(13) 0.090(16) -0.009(12) -0.001(13) 0.007(10)
C7A 0.05(2) 0.04(2) 0.05(3) 0.011(18) 0.01(2) 0.010(15)
C8A 0.07(2) 0.067(19) 0.10(2) 0.013(19) 0.01(2) -0.008(18)
N1 0.039(9) 0.024(5) 0.041(7) 0.004(5) 0.007(8) -0.003(6)
N1A 0.039(9) 0.024(5) 0.041(7) 0.004(5) 0.007(8) -0.003(6)

loop_
_atom_type_symbol
_atom_type_description
_atom_type_scat_dispersion_real
_atom_type_scat_dispersion_imag
_atom_type_scat_source
C C 0.0033 0.0016 'International Tables Vol C Tables 4.2.6.8 and 6.1.1.4'
H H 0.0000 0.0000 'International Tables Vol C Tables 4.2.6.8 and 6.1.1.4'
N N 0.0061 0.0033 'International Tables Vol C Tables 4.2.6.8 and 6.1.1.4'
O O 0.0106 0.0060 'International Tables Vol C Tables 4.2.6.8 and 6.1.1.4'
P P 0.1023 0.0942 'International Tables Vol C Tables 4.2.6.8 and 6.1.1.4'
S S 0.1246 0.1234 'International Tables Vol C Tables 4.2.6.8 and 6.1.1.4'
Zn Zn 0.2839 1.4301 'International Tables Vol C Tables 4.2.6.8 and 6.1.1.4'

loop_
_geom_angle_atom_site_label_1
_geom_angle_atom_site_label_2
_geom_angle_atom_site_label_3
_geom_angle
_geom_angle_site_symmetry_1
_geom_angle_site_symmetry_3
C6 C1 C2 123.0(13) . .
C6 C1 O1 120.1(12) . .
C2 C1 O1 116.9(12) . .
C1 C2 C3 118.3(15) . .
C1 C2 C7A 130.1(18) . .
C3 C2 C7A 111.5(19) . .
C1 C2 C7 112.8(15) . .
C3 C2 C7 126.8(17) . .
C2 C3 C4 120.0(15) . .
C2 C3 H3 120.0 . .
C4 C3 H3 120.0 . .
C5 C4 N1A 111(2) . .
C5 C4 N1 137(2) . .
C5 C4 C3 117.8(13) . .
N1A C4 C3 130(2) . .
N1 C4 C3 103.4(19) . .
C4 C5 C6 124.1(17) . .
C4 C5 H5 117.9 . .
C6 C5 H5 117.9 . .
C1 C6 C5 116.6(16) . .
C1 C6 C10 120.2(16) . .
C5 C6 C10 122.5(17) . .
C11 C10 C6 117(2) . .
C11 C10 C12 114(2) . .
C6 C10 C12 117.2(17) . .
C11 C10 H10 101.6 . .
C6 C10 H10 101.6 . .
C12 C10 H10 101.6 . .
C10 C11 H11A 109.5 . .
C10 C11 H11B 109.5 . .
H11A C11 H11B 109.5 . .
C10 C11 H11C 109.5 . .
H11A C11 H11C 109.5 . .
H11B C11 H11C 109.5 . .
C10 C12 H12A 109.5 . .
C10 C12 H12B 109.5 . .
H12A C12 H12B 109.5 . .
C10 C12 H12C 109.5 . .
H12A C12 H12C 109.5 . .
H12B C12 H12C 109.5 . .
C14 C13 C18 120.0 . .
C14 C13 O5 122.1(6) . .
C18 C13 O5 117.9(6) . .
C13 C14 C15 120.0 . .
C13 C14 C19 118.4(8) . .
C15 C14 C19 121.2(7) . .
C16 C15 C14 120.0 . .
C16 C15 H15 120.0 . .
C14 C15 H15 120.0 . .
C17 C16 C15 120.0 . .
C17 C16 N2 119.7(8) . .
C15 C16 N2 120.0(8) . .
C16 C17 C18 120.0 . .
C16 C17 H17 120.0 . .
C18 C17 H17 120.0 . .
C17 C18 C13 120.0 . .
C17 C18 C22 119.7(8) . .
C13 C18 C22 120.3(8) . .
C14 C19 C20 111.6(12) . .
C14 C19 C21 105.4(12) . .
C20 C19 C21 113.0(14) . .
C14 C19 H19 108.9 . .
C20 C19 H19 108.9 . .
C21 C19 H19 108.9 . .
C19 C20 H20A 109.5 . .
C19 C20 H20B 109.5 . .
H20A C20 H20B 109.5 . .
C19 C20 H20C 109.5 . .
H20A C20 H20C 109.5 . .
H20B C20 H20C 109.5 . .
C19 C21 H21A 109.5 . .
C19 C21 H21B 109.5 . .
H21A C21 H21B 109.5 . .
C19 C21 H21C 109.5 . .
H21A C21 H21C 109.5 . .
H21B C21 H21C 109.5 . .
C23 C22 C18 109.6(12) . .
C23 C22 C24 109.4(14) . .
C18 C22 C24 111.3(11) . .
C23 C22 H22 108.9 . .
C18 C22 H22 108.9 . .
C24 C22 H22 108.9 . .
C22 C23 H23A 109.5 . .
C22 C23 H23B 109.5 . .
H23A C23 H23B 109.5 . .
C22 C23 H23C 109.5 . .
H23A C23 H23C 109.5 . .
H23B C23 H23C 109.5 . .
C22 C24 H24A 109.5 . .
C22 C24 H24B 109.5 . .
H24A C24 H24B 109.5 . .
C22 C24 H24C 109.5 . .
H24A C24 H24C 109.5 . .
H24B C24 H24C 109.5 . .
S1 C25 H25A 109.5 . .
S1 C25 H25B 109.5 . .
H25A C25 H25B 109.5 . .
S1 C25 H25C 109.5 . .
H25A C25 H25C 109.5 . .
H25B C25 H25C 109.5 . .
S1 C26 H26A 109.5 . .
S1 C26 H26B 109.5 . .
H26A C26 H26B 109.5 . .
S1 C26 H26C 109.5 . .
H26A C26 H26C 109.5 . .
H26B C26 H26C 109.5 . .
S2 C27 H27A 109.5 . .
S2 C27 H27B 109.5 . .
H27A C27 H27B 109.5 . .
S2 C27 H27C 109.5 . .
H27A C27 H27C 109.5 . .
H27B C27 H27C 109.5 . .
S2 C28 H28A 109.5 . .
S2 C28 H28B 109.5 . .
H28A C28 H28B 109.5 . .
S2 C28 H28C 109.5 . .
H28A C28 H28C 109.5 . .
H28B C28 H28C 109.5 . .
C16 N2 H2A 108.3 . .
C16 N2 H2B 111.9 . .
H2A N2 H2B 107.1 . .
C1 O1 P1 122.2(8) . .
P1 O2 Zn2 128.4(5) . .
P1 O3 Zn1 142.0(6) . .
P1 O4 Zn1 128.6(4) 2_665 .
C13 O5 P2 127.5(7) . .
P2 O6 Zn1 125.9(5) . .
P2 O7 Zn2 129.3(6) . .
P2 O8 Zn2 162.9(6) . 2_665
S1 O9 Zn1 128.8(6) . .
S2 O10 Zn2 128.5(6) . .
O2 P1 O4 113.6(5) . 2_665
O2 P1 O3 115.2(5) . .
O4 P1 O3 111.0(5) 2_665 .
O2 P1 O1 107.6(5) . .
O4 P1 O1 105.5(5) 2_665 .
O3 P1 O1 102.8(5) . .
O8 P2 O7 111.2(5) . .
O8 P2 O6 114.0(5) . .
O7 P2 O6 112.9(5) . .
O8 P2 O5 106.1(5) . .
O7 P2 O5 104.0(5) . .
O6 P2 O5 107.8(5) . .
O9 S1 C26 104.7(6) . .
O9 S1 C25 106.0(6) . .
C26 S1 C25 100.4(7) . .
O10 S2 C27 107.8(8) . .
O10 S2 C28 102.4(8) . .
C27 S2 C28 98.0(12) . .
O3 Zn1 O6 117.0(4) . .
O3 Zn1 O4 115.0(3) . .
O6 Zn1 O4 111.3(4) . .
O3 Zn1 O9 100.5(4) . .
O6 Zn1 O9 109.5(4) . .
O4 Zn1 O9 101.7(4) . .
O8 Zn2 O7 116.7(4) 2_665 .
O8 Zn2 O2 113.9(4) 2_665 .
O7 Zn2 O2 107.0(4) . .
O8 Zn2 O10 103.2(4) 2_665 .
O7 Zn2 O10 107.0(4) . .
O2 Zn2 O10 108.4(4) . .
C9 C7 C8 110.8(12) . .
C9 C7 C2 112(2) . .
C8 C7 C2 110(2) . .
C9 C7 H0AA 107.8 . .
C8 C7 H0AA 107.8 . .
C2 C7 H0AA 107.8 . .
C7 C9 H2AA 109.5 . .
C7 C9 H2AB 109.5 . .
H2AA C9 H2AB 109.5 . .
C7 C9 H2AC 109.5 . .
H2AA C9 H2AC 109.5 . .
H2AB C9 H2AC 109.5 . .
C7 C8 H1AA 109.5 . .
C7 C8 H1AB 109.5 . .
H1AA C8 H1AB 109.5 . .
C7 C8 H1AC 109.5 . .
H1AA C8 H1AC 109.5 . .
H1AB C8 H1AC 109.5 . .
C7A C9A H2AD 109.5 . .
C7A C9A H2AE 109.5 . .
H2AD C9A H2AE 109.5 . .
C7A C9A H2AF 109.5 . .
H2AD C9A H2AF 109.5 . .
H2AE C9A H2AF 109.5 . .
C2 C7A C8A 112(3) . .
C2 C7A C9A 118(2) . .
C8A C7A C9A 111.3(12) . .
C2 C7A H0AB 104.7 . .
C8A C7A H0AB 104.7 . .
C9A C7A H0AB 104.7 . .
C7A C8A H1AD 109.5 . .
C7A C8A H1AE 109.5 . .
H1AD C8A H1AE 109.5 . .
C7A C8A H1AF 109.5 . .
H1AD C8A H1AF 109.5 . .
H1AE C8A H1AF 109.5 . .
C4 N1 H1A 112.6 . .
C4 N1 H1B 107.9 . .
H1A N1 H1B 109.2 . .
C4 N1A H1AG 109.0 . .
C4 N1A H1AH 107.5 . .
H1AG N1A H1AH 109.3 . .

loop_
_geom_bond_atom_site_label_1
_geom_bond_atom_site_label_2
_geom_bond_distance
_geom_bond_site_symmetry_2
C1 C6 1.35(2) .
C1 C2 1.385(19) .
C1 O1 1.415(15) .
C2 C3 1.40(2) .
C2 C7A 1.40(4) .
C2 C7 1.63(3) .
C3 C4 1.45(3) .
C3 H3 0.9500 .
C4 C5 1.29(3) .
C4 N1A 1.429(12) .
C4 N1 1.438(12) .
C5 C6 1.44(2) .
C5 H5 0.9500 .
C6 C10 1.50(3) .
C10 C11 1.48(3) .
C10 C12 1.53(3) .
C10 H10 1.0000 .
C11 H11A 0.9800 .
C11 H11B 0.9800 .
C11 H11C 0.9800 .
C12 H12A 0.9800 .
C12 H12B 0.9800 .
C12 H12C 0.9800 .
C13 C14 1.3900 .
C13 C18 1.3900 .
C13 O5 1.399(9) .
C14 C15 1.3900 .
C14 C19 1.513(16) .
C15 C16 1.3900 .
C15 H15 0.9500 .
C16 C17 1.3900 .
C16 N2 1.427(13) .
C17 C18 1.3900 .
C17 H17 0.9500 .
C18 C22 1.559(15) .
C19 C20 1.52(2) .
C19 C21 1.55(2) .
C19 H19 1.0000 .
C20 H20A 0.9800 .
C20 H20B 0.9800 .
C20 H20C 0.9800 .
C21 H21A 0.9800 .
C21 H21B 0.9800 .
C21 H21C 0.9800 .
C22 C23 1.49(2) .
C22 C24 1.570(18) .
C22 H22 1.0000 .
C23 H23A 0.9800 .
C23 H23B 0.9800 .
C23 H23C 0.9800 .
C24 H24A 0.9800 .
C24 H24B 0.9800 .
C24 H24C 0.9800 .
C25 S1 1.830(15) .
C25 H25A 0.9800 .
C25 H25B 0.9800 .
C25 H25C 0.9800 .
C26 S1 1.771(14) .
C26 H26A 0.9800 .
C26 H26B 0.9800 .
C26 H26C 0.9800 .
C27 S2 1.697(19) .
C27 H27A 0.9800 .
C27 H27B 0.9800 .
C27 H27C 0.9800 .
C28 S2 1.808(16) .
C28 H28A 0.9800 .
C28 H28B 0.9800 .
C28 H28C 0.9800 .
N2 H2A 0.8950 .
N2 H2B 0.8930 .
O1 P1 1.613(8) .
O2 P1 1.505(9) .
O2 Zn2 1.930(8) .
O3 P1 1.545(9) .
O3 Zn1 1.910(8) .
O4 P1 1.515(8) 2_665
O4 Zn1 1.939(7) .
O5 P2 1.606(8) .
O6 P2 1.519(10) .
O6 Zn1 1.922(9) .
O7 P2 1.500(9) .
O7 Zn2 1.916(10) .
O8 P2 1.498(9) .
O8 Zn2 1.896(8) 2_665
O9 S1 1.506(10) .
O9 Zn1 2.009(9) .
O10 S2 1.499(9) .
O10 Zn2 1.990(8) .
P1 O4 1.515(8) 2_665
Zn2 O8 1.897(8) 2_665
C7 C9 1.550(12) .
C7 C8 1.559(12) .
C7 H0AA 1.0000 .
C9 H2AA 0.9800 .
C9 H2AB 0.9800 .
C9 H2AC 0.9800 .
C8 H1AA 0.9800 .
C8 H1AB 0.9800 .
C8 H1AC 0.9800 .
C9A C7A 1.556(12) .
C9A H2AD 0.9800 .
C9A H2AE 0.9800 .
C9A H2AF 0.9800 .
C7A C8A 1.549(12) .
C7A H0AB 1.0000 .
C8A H1AD 0.9800 .
C8A H1AE 0.9800 .
C8A H1AF 0.9800 .
N1 H1A 0.8818 .
N1 H1B 0.8825 .
N1A H1AG 0.8892 .
N1A H1AH 0.8927 .

loop_
_geom_hbond_atom_site_label_D
_geom_hbond_atom_site_label_H
_geom_hbond_atom_site_label_A
_geom_hbond_distance_DH
_geom_hbond_distance_HA
_geom_hbond_distance_DA
_geom_hbond_angle_DHA
_geom_hbond_site_symmetry_A
C25 H25A O7 0.98 2.43 3.411(16) 175.1 4_565
C25 H25B O4 0.98 2.60 3.101(17) 112.1 .
C26 H26A O3 0.98 2.59 3.308(17) 130.1 .
C26 H26C O8 0.98 2.65 3.575(16) 157.4 4_565

loop_
_geom_torsion_atom_site_label_1
_geom_torsion_atom_site_label_2
_geom_torsion_atom_site_label_3
_geom_torsion_atom_site_label_4
_geom_torsion
_geom_torsion_site_symmetry_1
_geom_torsion_site_symmetry_4
C6 C1 C2 C3 -1(2) . .
O1 C1 C2 C3 177.4(12) . .
C6 C1 C2 C7A 175(3) . .
O1 C1 C2 C7A -6(3) . .
C6 C1 C2 C7 -166.1(17) . .
O1 C1 C2 C7 12.5(18) . .
C1 C2 C3 C4 1(2) . .
C7A C2 C3 C4 -176(2) . .
C7 C2 C3 C4 163.4(17) . .
C2 C3 C4 C5 2(3) . .
C2 C3 C4 N1A 174(2) . .
C2 C3 C4 N1 170.8(16) . .
N1A C4 C5 C6 -179(2) . .
N1 C4 C5 C6 -169(3) . .
C3 C4 C5 C6 -5(3) . .
C2 C1 C6 C5 -1(3) . .
O1 C1 C6 C5 -179.8(15) . .
C2 C1 C6 C10 169.5(16) . .
O1 C1 C6 C10 -9(3) . .
C4 C5 C6 C1 5(3) . .
C4 C5 C6 C10 -166(2) . .
C1 C6 C10 C11 110(2) . .
C5 C6 C10 C11 -80(3) . .
C1 C6 C10 C12 -109(2) . .
C5 C6 C10 C12 61(3) . .
C18 C13 C14 C15 0.0 . .
O5 C13 C14 C15 179.3(9) . .
C18 C13 C14 C19 -173.4(10) . .
O5 C13 C14 C19 5.9(11) . .
C13 C14 C15 C16 0.0 . .
C19 C14 C15 C16 173.2(10) . .
C14 C15 C16 C17 0.0 . .
C14 C15 C16 N2 174.6(12) . .
C15 C16 C17 C18 0.0 . .
N2 C16 C17 C18 -174.6(12) . .
C16 C17 C18 C13 0.0 . .
C16 C17 C18 C22 -178.8(10) . .
C14 C13 C18 C17 0.0 . .
O5 C13 C18 C17 -179.3(9) . .
C14 C13 C18 C22 178.8(11) . .
O5 C13 C18 C22 -0.5(11) . .
C13 C14 C19 C20 122.0(13) . .
C15 C14 C19 C20 -51.2(17) . .
C13 C14 C19 C21 -115.0(11) . .
C15 C14 C19 C21 71.7(12) . .
C17 C18 C22 C23 -73.6(13) . .
C13 C18 C22 C23 107.6(13) . .
C17 C18 C22 C24 47.5(15) . .
C13 C18 C22 C24 -131.3(12) . .
C6 C1 O1 P1 -85.3(16) . .
C2 C1 O1 P1 96.1(13) . .
C14 C13 O5 P2 83.3(9) . .
C18 C13 O5 P2 -97.3(8) . .
Zn2 O2 P1 O4 -52.7(8) . 2_665
Zn2 O2 P1 O3 76.9(8) . .
Zn2 O2 P1 O1 -169.1(6) . .
Zn1 O3 P1 O2 -30.1(10) . .
Zn1 O3 P1 O4 100.7(9) . 2_665
Zn1 O3 P1 O1 -146.9(8) . .
C1 O1 P1 O2 7.7(11) . .
C1 O1 P1 O4 -113.9(10) . 2_665
C1 O1 P1 O3 129.7(9) . .
Zn2 O8 P2 O7 -56(2) 2_665 .
Zn2 O8 P2 O6 73(2) 2_665 .
Zn2 O8 P2 O5 -168(2) 2_665 .
Zn2 O7 P2 O8 50.9(8) . .
Zn2 O7 P2 O6 -78.7(8) . .
Zn2 O7 P2 O5 164.6(6) . .
Zn1 O6 P2 O8 -39.8(8) . .
Zn1 O6 P2 O7 88.3(7) . .
Zn1 O6 P2 O5 -157.3(5) . .
C13 O5 P2 O8 -113.2(8) . .
C13 O5 P2 O7 129.5(7) . .
C13 O5 P2 O6 9.4(8) . .
Zn1 O9 S1 C26 -74.5(9) . .
Zn1 O9 S1 C25 31.1(9) . .
Zn2 O10 S2 C27 31.9(12) . .
Zn2 O10 S2 C28 -70.8(12) . .
C1 C2 C7 C9 -167.4(18) . .
C3 C2 C7 C9 29(3) . .
C1 C2 C7 C8 69(2) . .
C3 C2 C7 C8 -95(2) . .
C1 C2 C7A C8A 76(4) . .
C3 C2 C7A C8A -108(3) . .
C1 C2 C7A C9A -153(2) . .
C3 C2 C7A C9A 23(4) . .
